data_7047921
loop_
_publ_author_name
'Schinabeck, Alexander'
'Rau, Nicholas'
'Klein, Marius'
'Sundermeyer, J\"org'
'Yersin, Hartmut'

_publ_section_title
;
 Deep blue emitting Cu(i) tripod complexes. Design of high quantum yield
 materials showing TADF-assisted phosphorescence.
;
_journal_issue 47
_journal_name_full 'Dalton transactions (Cambridge, England : 2003)'
_journal_page_first 17067
_journal_page_last 17076
_journal_paper_doi 10.1039/c8dt04093a
_journal_volume 47
_journal_year 2018
_chemical_formula_moiety 'C37 H34 Cu F6 N3 P2, CH2Cl2'
_chemical_formula_sum 'C37.5 H35 Cl Cu F6 N3 P2'
_chemical_formula_weight 802.61
_chemical_name_common 'Tris-2-pyridyl methane-tris-ortho-tolylphosphino copper(I) hexafluorophosphate salt'
_chemical_name_systematic '[Cu(tpym)(P(o-tol)3]PF6'
_chemical_properties_physical Air-sensitive,Oxygen-sensitive
_space_group_crystal_system triclinic
_space_group_IT_number 2
_space_group_name_Hall '-P 1'
_space_group_name_H-M_alt 'P -1'
_symmetry_space_group_name_Hall '-P 1'
_symmetry_space_group_name_H-M 'P -1'
_atom_sites_solution_hydrogens geom
_audit_creation_method SHELXL-2014/7
_audit_update_record
;
2018-09-02 deposited with the CCDC.
2018-10-29 downloaded from the CCDC.
;
_cell_angle_alpha 110.9880(10)
_cell_angle_beta 106.237(2)
_cell_angle_gamma 92.198(2)
_cell_formula_units_Z 2
_cell_length_a 10.4074(5)
_cell_length_b 12.8993(6)
_cell_length_c 15.6284(7)
_cell_measurement_reflns_used 2832
_cell_measurement_temperature 100(2)
_cell_measurement_theta_max 28.3912
_cell_measurement_theta_min 2.0918
_cell_volume 1858.17(15)
_computing_cell_refinement 'APEX2 v2012.10-0 (Bruker AXS)'
_computing_data_collection 'Bruker Instrument Service v3.0.26'
_computing_data_reduction 'SAINT V8.27B (Bruker AXS Inc., 2012)'
_computing_structure_refinement 'SHELXL-2014/7 (Sheldrick, 2014)'
_diffrn_ambient_temperature 100(2)
_diffrn_detector_area_resol_mean 10.4167
_diffrn_measured_fraction_theta_full 0.999
_diffrn_measured_fraction_theta_max 0.995
_diffrn_measurement_device_type 'D8 Quest (Bruker AXS Inc.)'
_diffrn_measurement_method 'rotation method'
_diffrn_radiation_type MoK\a
_diffrn_radiation_wavelength 0.71073
_diffrn_reflns_av_R_equivalents 0.0454
_diffrn_reflns_av_unetI/netI 0.0475
_diffrn_reflns_Laue_measured_fraction_full 0.999
_diffrn_reflns_Laue_measured_fraction_max 0.995
_diffrn_reflns_limit_h_max 15
_diffrn_reflns_limit_h_min -15
_diffrn_reflns_limit_k_max 19
_diffrn_reflns_limit_k_min -19
_diffrn_reflns_limit_l_max 23
_diffrn_reflns_limit_l_min -23
_diffrn_reflns_number 62592
_diffrn_reflns_point_group_measured_fraction_full 0.999
_diffrn_reflns_point_group_measured_fraction_max 0.995
_diffrn_reflns_theta_full 25.000
_diffrn_reflns_theta_max 32.322
_diffrn_reflns_theta_min 2.124
_diffrn_source 'I\mS Microfocus Source'
_exptl_absorpt_coefficient_mu 0.807
_exptl_absorpt_correction_type multi-scan
_exptl_absorpt_process_details 'SADABS V2012/1 (Bruker AXS Inc.)'
_exptl_crystal_colour colourless
_exptl_crystal_density_diffrn 1.434
_exptl_crystal_density_method 'not measured'
_exptl_crystal_description block
_exptl_crystal_F_000 822
_exptl_crystal_preparation Luminescent
_exptl_crystal_recrystallization_method 'Re-crystallisation from solvent: Dichlorormethane, Diethyl ether'
_exptl_crystal_size_max 0.558
_exptl_crystal_size_mid 0.219
_exptl_crystal_size_min 0.136
_exptl_transmission_factor_max 0.7464
_exptl_transmission_factor_min 0.6642
_refine_diff_density_max 1.953
_refine_diff_density_min -1.750
_refine_diff_density_rms 0.106
_refine_ls_extinction_method none
_refine_ls_goodness_of_fit_ref 1.044
_refine_ls_hydrogen_treatment constr
_refine_ls_matrix_type full
_refine_ls_number_parameters 476
_refine_ls_number_reflns 13220
_refine_ls_number_restraints 42
_refine_ls_restrained_S_all 1.051
_refine_ls_R_factor_all 0.0820
_refine_ls_R_factor_gt 0.0574
_refine_ls_shift/su_max 0.001
_refine_ls_shift/su_mean 0.000
_refine_ls_structure_factor_coef Fsqd
_refine_ls_weighting_details 'w=1/[\s^2^(Fo^2^)+(0.0695P)^2^+2.8584P] where P=(Fo^2^+2Fc^2^)/3'
_refine_ls_weighting_scheme calc
_refine_ls_wR_factor_gt 0.1398
_refine_ls_wR_factor_ref 0.1518
_reflns_Friedel_coverage 0.000
_reflns_number_gt 10147
_reflns_number_total 13220
_reflns_threshold_expression 'I > 2\s(I)'
_cod_data_source_file c8dt04093a2.cif
_cod_data_source_block shelx
_cod_depositor_comments 'Adding full bibliography for 7047921.cif.'
_cod_original_formula_sum 'C37.50 H35 Cl Cu F6 N3 P2'
_cod_database_code 7047921
_shelx_shelxl_version_number 2014/7
_shelx_space_group_comment
; 
The symmetry employed for this shelxl refinement is uniquely defined 
by the following loop, which should always be used as a source of 
symmetry information in preference to the above space-group names. 
They are only intended as comments. 
;

loop_
_space_group_symop_operation_xyz
'x, y, z'
'-x, -y, -z'

loop_
_atom_site_label
_atom_site_type_symbol
_atom_site_fract_x
_atom_site_fract_y
_atom_site_fract_z
_atom_site_U_iso_or_equiv
_atom_site_adp_type
_atom_site_occupancy
_atom_site_site_symmetry_order
_atom_site_calc_flag
_atom_site_refinement_flags_posn
_atom_site_refinement_flags_adp
_atom_site_refinement_flags_occupancy
_atom_site_disorder_assembly
_atom_site_disorder_group
Cu01 Cu 0.44868(2) 0.66771(2) 0.31574(2) 0.01386(7) Uani 1 1 d . . . . .
P002 P 0.27447(5) 0.60221(5) 0.18644(4) 0.01304(10) Uani 1 1 d . . . . .
P003 P 0.94446(6) 0.13792(6) 0.25658(4) 0.02036(12) Uani 1 1 d . . . . .
F004 F 0.78760(15) 0.14917(15) 0.24056(12) 0.0300(3) Uani 1 1 d . . . . .
F005 F 0.92307(18) 0.10945(18) 0.14553(12) 0.0389(4) Uani 1 1 d . . . . .
F006 F 0.96525(18) 0.1654(2) 0.36936(12) 0.0469(5) Uani 1 1 d . . . . .
F007 F 1.10267(16) 0.13000(19) 0.27542(13) 0.0410(4) Uani 1 1 d . . . . .
F008 F 0.9775(2) 0.26905(16) 0.28073(17) 0.0504(5) Uani 1 1 d . . . . .
N009 N 0.60408(18) 0.57903(16) 0.35000(13) 0.0157(3) Uani 1 1 d . . . . .
N00A N 0.43682(19) 0.71877(16) 0.45383(13) 0.0165(3) Uani 1 1 d . . . . .
N00B N 0.59187(19) 0.80858(16) 0.35941(13) 0.0166(3) Uani 1 1 d . . . . .
F00C F 0.9111(2) 0.00772(17) 0.23399(18) 0.0506(5) Uani 1 1 d . . . . .
C00D C 0.2151(2) 0.3963(2) 0.02731(16) 0.0183(4) Uani 1 1 d . . . . .
H00D H 0.2162 0.4415 -0.0090 0.022 Uiso 1 1 calc R U . . .
C00E C 0.5566(2) 0.75373(19) 0.52492(15) 0.0167(4) Uani 1 1 d . . . . .
C00F C 0.6186(2) 0.47652(19) 0.29397(16) 0.0185(4) Uani 1 1 d . . . . .
H00F H 0.5495 0.4374 0.2342 0.022 Uiso 1 1 calc R U . . .
C00G C 0.1181(2) 0.64398(19) 0.21182(15) 0.0160(4) Uani 1 1 d . . . . .
C00H C 0.2805(2) 0.64783(19) 0.08915(15) 0.0160(4) Uani 1 1 d . . . . .
C00I C 0.6841(2) 0.75210(19) 0.49566(15) 0.0168(4) Uani 1 1 d . . . . .
H00I H 0.7629 0.7803 0.5563 0.020 Uiso 1 1 calc R U . . .
C00J C 0.6905(2) 0.83103(19) 0.44334(16) 0.0166(4) Uani 1 1 d . . . . .
C00K C 0.1122(2) 0.7583(2) 0.26184(15) 0.0186(4) Uani 1 1 d . . . . .
C00L C 0.2379(2) 0.44804(19) 0.12720(15) 0.0156(4) Uani 1 1 d . . . . .
C00M C 0.7012(2) 0.63485(19) 0.43512(15) 0.0163(4) Uani 1 1 d . . . . .
C00N C 0.4005(2) 0.6500(2) 0.06395(15) 0.0176(4) Uani 1 1 d . . . . .
C00O C 0.2354(2) 0.3807(2) 0.18075(16) 0.0189(4) Uani 1 1 d . . . . .
C00P C 0.1682(2) 0.6841(2) 0.04117(17) 0.0228(5) Uani 1 1 d . . . . .
H00P H 0.0871 0.6818 0.0575 0.027 Uiso 1 1 calc R U . . .
C00Q C 0.0079(2) 0.5623(2) 0.18811(16) 0.0188(4) Uani 1 1 d . . . . .
H00Q H 0.0109 0.4857 0.1529 0.023 Uiso 1 1 calc R U . . .
C00R C 0.5234(2) 0.6073(2) 0.10919(16) 0.0204(4) Uani 1 1 d . . . . .
H00A H 0.5006 0.5269 0.0940 0.031 Uiso 1 1 calc R U . . .
H00B H 0.5533 0.6483 0.1794 0.031 Uiso 1 1 calc R U . . .
H00C H 0.5963 0.6189 0.0837 0.031 Uiso 1 1 calc R U . . .
C00S C -0.1061(2) 0.5919(2) 0.21541(18) 0.0234(5) Uani 1 1 d . . . . .
H00S H -0.1801 0.5355 0.1992 0.028 Uiso 1 1 calc R U . . .
C00T C 0.2539(3) 0.4289(2) 0.28747(16) 0.0227(5) Uani 1 1 d . . . . .
H00E H 0.1804 0.4715 0.2992 0.034 Uiso 1 1 calc R U . . .
H00G H 0.3410 0.4788 0.3220 0.034 Uiso 1 1 calc R U . . .
H00H H 0.2524 0.3677 0.3105 0.034 Uiso 1 1 calc R U . . .
C00U C 0.3224(2) 0.7201(2) 0.47798(16) 0.0196(4) Uani 1 1 d . . . . .
H00U H 0.2379 0.6957 0.4279 0.024 Uiso 1 1 calc R U . . .
C00V C 0.7963(2) 0.9199(2) 0.48073(18) 0.0223(4) Uani 1 1 d . . . . .
H00V H 0.8641 0.9343 0.5406 0.027 Uiso 1 1 calc R U . . .
C00W C 0.5979(2) 0.8746(2) 0.31016(17) 0.0202(4) Uani 1 1 d . . . . .
H00W H 0.5283 0.8596 0.2510 0.024 Uiso 1 1 calc R U . . .
C00X C 0.4029(3) 0.6907(2) -0.00739(18) 0.0240(5) Uani 1 1 d . . . . .
H00X H 0.4832 0.6933 -0.0247 0.029 Uiso 1 1 calc R U . . .
C00Y C 0.5643(3) 0.7912(2) 0.62210(16) 0.0218(4) Uani 1 1 d . . . . .
H00Y H 0.6497 0.8162 0.6713 0.026 Uiso 1 1 calc R U . . .
C00Z C 0.3225(3) 0.7555(2) 0.57245(18) 0.0240(5) Uani 1 1 d . . . . .
H00Z H 0.2398 0.7553 0.5870 0.029 Uiso 1 1 calc R U . . .
C010 C 0.1908(2) 0.2798(2) -0.01934(17) 0.0237(5) Uani 1 1 d . . . . .
H010 H 0.1765 0.2462 -0.0868 0.028 Uiso 1 1 calc R U . . .
C011 C 0.8149(3) 0.5881(2) 0.46560(19) 0.0275(5) Uani 1 1 d . . . . .
H011 H 0.8822 0.6280 0.5261 0.033 Uiso 1 1 calc R U . . .
C012 C -0.0042(2) 0.7852(2) 0.28809(17) 0.0232(5) Uani 1 1 d . . . . .
H012 H -0.0097 0.8616 0.3218 0.028 Uiso 1 1 calc R U . . .
C013 C 0.2244(3) 0.8518(2) 0.28738(19) 0.0240(5) Uani 1 1 d . . . . .
H01A H 0.2504 0.8438 0.2300 0.036 Uiso 1 1 calc R U . . .
H01B H 0.3028 0.8481 0.3379 0.036 Uiso 1 1 calc R U . . .
H01C H 0.1931 0.9243 0.3109 0.036 Uiso 1 1 calc R U . . .
C014 C 0.7013(3) 0.9636(2) 0.3422(2) 0.0263(5) Uani 1 1 d . . . . .
H014 H 0.7037 1.0077 0.3051 0.032 Uiso 1 1 calc R U . . .
C015 C 0.7288(3) 0.4252(2) 0.31890(18) 0.0239(5) Uani 1 1 d . . . . .
H015 H 0.7362 0.3527 0.2772 0.029 Uiso 1 1 calc R U . . .
C016 C 0.4455(3) 0.7914(2) 0.64562(17) 0.0262(5) Uani 1 1 d . . . . .
H016 H 0.4484 0.8157 0.7112 0.031 Uiso 1 1 calc R U . . .
C017 C 0.2903(3) 0.7275(3) -0.0537(2) 0.0298(6) Uani 1 1 d . . . . .
H017 H 0.2945 0.7553 -0.1016 0.036 Uiso 1 1 calc R U . . .
C018 C 0.8011(3) 0.9868(2) 0.4293(2) 0.0275(5) Uani 1 1 d . . . . .
H018 H 0.8723 1.0482 0.4536 0.033 Uiso 1 1 calc R U . . .
C019 C -0.1116(2) 0.7029(2) 0.26596(18) 0.0263(5) Uani 1 1 d . . . . .
H019 H -0.1887 0.7230 0.2856 0.032 Uiso 1 1 calc R U . . .
C01A C 0.1725(3) 0.7236(3) -0.0301(2) 0.0300(6) Uani 1 1 d . . . . .
H01D H 0.0951 0.7477 -0.0622 0.036 Uiso 1 1 calc R U . . .
C01B C 0.2094(3) 0.2638(2) 0.13170(19) 0.0261(5) Uani 1 1 d . . . . .
H01E H 0.2067 0.2176 0.1669 0.031 Uiso 1 1 calc R U . . .
C01C C 0.8286(3) 0.4826(2) 0.4066(2) 0.0322(6) Uani 1 1 d . . . . .
H01F H 0.9059 0.4496 0.4260 0.039 Uiso 1 1 calc R U . . .
C01D C 0.1874(3) 0.2132(2) 0.0323(2) 0.0286(5) Uani 1 1 d . . . . .
H01G H 0.1702 0.1337 0.0006 0.034 Uiso 1 1 calc R U . . .
C50 C 0.6364(9) 1.0028(18) 0.9469(9) 0.102(2) Uani 0.236(3) 1 d D U P A -1
H50A H 0.6797 1.0608 1.0125 0.122 Uiso 0.236(3) 1 calc R U P A -1
H50B H 0.6322 0.9285 0.9520 0.122 Uiso 0.236(3) 1 calc R U P A -1
Cl1 Cl 0.4702(7) 1.0276(4) 0.8999(4) 0.102(2) Uani 0.236(3) 1 d D U P A -1
Cl2 Cl 0.7353(7) 1.0063(4) 0.8722(4) 0.102(2) Uani 0.236(3) 1 d D U P A -1
C51 C 0.4282(16) 1.0194(14) 0.9787(8) 0.097(3) Uani 0.264(3) 1 d D U P A -2
H51A H 0.3330 0.9892 0.9378 0.117 Uiso 0.264(3) 1 calc R U P A -2
H51B H 0.4484 1.0967 0.9822 0.117 Uiso 0.264(3) 1 calc R U P A -2
Cl3 Cl 0.5364(8) 0.9347(5) 0.9249(6) 0.097(3) Uani 0.264(3) 1 d D U P A -2
Cl4 Cl 0.4477(8) 1.0238(5) 1.0963(6) 0.097(3) Uani 0.264(3) 1 d D U P A -2

loop_
_atom_site_aniso_label
_atom_site_aniso_U_11
_atom_site_aniso_U_22
_atom_site_aniso_U_33
_atom_site_aniso_U_23
_atom_site_aniso_U_13
_atom_site_aniso_U_12
Cu01 0.00860(12) 0.02169(14) 0.01231(11) 0.00801(9) 0.00275(9) 0.00346(9)
P002 0.0077(2) 0.0215(3) 0.0127(2) 0.00898(19) 0.00385(17) 0.00406(18)
P003 0.0159(3) 0.0285(3) 0.0196(3) 0.0123(2) 0.0056(2) 0.0050(2)
F004 0.0188(7) 0.0432(9) 0.0305(8) 0.0167(7) 0.0078(6) 0.0092(6)
F005 0.0322(9) 0.0646(12) 0.0234(8) 0.0204(8) 0.0089(7) 0.0098(8)
F006 0.0289(9) 0.0942(16) 0.0237(8) 0.0282(9) 0.0096(7) 0.0143(10)
F007 0.0183(8) 0.0780(14) 0.0323(9) 0.0255(9) 0.0096(7) 0.0161(8)
F008 0.0481(12) 0.0292(9) 0.0719(14) 0.0128(9) 0.0258(11) -0.0031(8)
N009 0.0125(8) 0.0208(9) 0.0141(7) 0.0080(7) 0.0029(6) 0.0039(7)
N00A 0.0137(8) 0.0229(9) 0.0149(8) 0.0088(7) 0.0053(6) 0.0043(7)
N00B 0.0132(8) 0.0209(9) 0.0182(8) 0.0092(7) 0.0062(7) 0.0049(7)
F00C 0.0613(13) 0.0361(10) 0.0771(15) 0.0337(10) 0.0385(12) 0.0190(9)
C00D 0.0114(9) 0.0276(11) 0.0169(9) 0.0095(8) 0.0043(7) 0.0042(8)
C00E 0.0169(10) 0.0203(10) 0.0145(9) 0.0080(8) 0.0052(7) 0.0063(8)
C00F 0.0180(10) 0.0215(10) 0.0171(9) 0.0090(8) 0.0049(8) 0.0050(8)
C00G 0.0101(9) 0.0266(11) 0.0152(9) 0.0112(8) 0.0051(7) 0.0064(8)
C00H 0.0132(9) 0.0234(10) 0.0141(8) 0.0096(8) 0.0052(7) 0.0042(8)
C00I 0.0129(9) 0.0218(10) 0.0143(8) 0.0066(8) 0.0023(7) 0.0039(8)
C00J 0.0128(9) 0.0189(10) 0.0178(9) 0.0053(8) 0.0062(7) 0.0049(7)
C00K 0.0153(10) 0.0272(11) 0.0158(9) 0.0100(8) 0.0055(8) 0.0081(8)
C00L 0.0095(8) 0.0219(10) 0.0174(9) 0.0094(8) 0.0046(7) 0.0041(7)
C00M 0.0129(9) 0.0196(10) 0.0161(9) 0.0076(8) 0.0032(7) 0.0042(7)
C00N 0.0141(9) 0.0258(11) 0.0151(9) 0.0099(8) 0.0052(7) 0.0035(8)
C00O 0.0144(10) 0.0259(11) 0.0195(10) 0.0122(9) 0.0052(8) 0.0048(8)
C00P 0.0159(10) 0.0349(13) 0.0241(11) 0.0180(10) 0.0071(9) 0.0082(9)
C00Q 0.0124(9) 0.0287(11) 0.0192(9) 0.0129(9) 0.0058(8) 0.0046(8)
C00R 0.0137(10) 0.0331(12) 0.0190(10) 0.0121(9) 0.0086(8) 0.0084(9)
C00S 0.0130(10) 0.0366(13) 0.0272(11) 0.0171(10) 0.0097(9) 0.0049(9)
C00T 0.0258(12) 0.0278(12) 0.0179(10) 0.0131(9) 0.0065(9) 0.0039(9)
C00U 0.0175(10) 0.0257(11) 0.0202(10) 0.0118(9) 0.0087(8) 0.0064(8)
C00V 0.0150(10) 0.0202(10) 0.0261(11) 0.0037(9) 0.0051(8) 0.0024(8)
C00W 0.0180(10) 0.0235(11) 0.0246(10) 0.0130(9) 0.0094(8) 0.0073(8)
C00X 0.0230(11) 0.0347(13) 0.0231(11) 0.0171(10) 0.0123(9) 0.0066(10)
C00Y 0.0252(12) 0.0263(11) 0.0146(9) 0.0087(8) 0.0056(8) 0.0076(9)
C00Z 0.0253(12) 0.0312(12) 0.0246(11) 0.0144(10) 0.0156(9) 0.0107(10)
C010 0.0186(11) 0.0299(12) 0.0197(10) 0.0059(9) 0.0063(8) 0.0057(9)
C011 0.0202(11) 0.0281(12) 0.0253(11) 0.0076(10) -0.0036(9) 0.0101(9)
C012 0.0181(11) 0.0341(13) 0.0205(10) 0.0111(9) 0.0087(8) 0.0117(9)
C013 0.0210(11) 0.0228(11) 0.0272(11) 0.0072(9) 0.0092(9) 0.0055(9)
C014 0.0245(12) 0.0242(12) 0.0401(14) 0.0182(11) 0.0169(11) 0.0061(9)
C015 0.0232(11) 0.0224(11) 0.0249(11) 0.0094(9) 0.0050(9) 0.0092(9)
C016 0.0325(13) 0.0349(13) 0.0167(10) 0.0112(9) 0.0134(9) 0.0106(11)
C017 0.0321(14) 0.0432(15) 0.0284(12) 0.0261(12) 0.0141(11) 0.0118(11)
C018 0.0200(11) 0.0199(11) 0.0407(14) 0.0089(10) 0.0111(10) -0.0004(9)
C019 0.0155(10) 0.0465(15) 0.0248(11) 0.0177(11) 0.0119(9) 0.0136(10)
C01A 0.0239(12) 0.0489(17) 0.0297(13) 0.0283(12) 0.0089(10) 0.0137(11)
C01B 0.0274(12) 0.0259(12) 0.0289(12) 0.0142(10) 0.0098(10) 0.0069(10)
C01C 0.0226(12) 0.0296(13) 0.0339(13) 0.0084(11) -0.0031(10) 0.0136(10)
C01D 0.0297(13) 0.0251(12) 0.0289(12) 0.0074(10) 0.0098(10) 0.0055(10)
C50 0.160(4) 0.0413(17) 0.060(2) 0.0096(15) -0.019(2) 0.007(2)
Cl1 0.160(4) 0.0413(17) 0.060(2) 0.0096(15) -0.019(2) 0.007(2)
Cl2 0.160(4) 0.0413(17) 0.060(2) 0.0096(15) -0.019(2) 0.007(2)
C51 0.074(3) 0.047(3) 0.108(4) -0.012(3) -0.012(2) 0.021(3)
Cl3 0.074(3) 0.047(3) 0.108(4) -0.012(3) -0.012(2) 0.021(3)
Cl4 0.074(3) 0.047(3) 0.108(4) -0.012(3) -0.012(2) 0.021(3)

loop_
_atom_type_symbol
_atom_type_description
_atom_type_scat_dispersion_real
_atom_type_scat_dispersion_imag
_atom_type_scat_source
C C 0.0033 0.0016 'International Tables Vol C Tables 4.2.6.8 and 6.1.1.4'
H H 0.0000 0.0000 'International Tables Vol C Tables 4.2.6.8 and 6.1.1.4'
N N 0.0061 0.0033 'International Tables Vol C Tables 4.2.6.8 and 6.1.1.4'
F F 0.0171 0.0103 'International Tables Vol C Tables 4.2.6.8 and 6.1.1.4'
P P 0.1023 0.0942 'International Tables Vol C Tables 4.2.6.8 and 6.1.1.4'
Cu Cu 0.3201 1.2651 'International Tables Vol C Tables 4.2.6.8 and 6.1.1.4'
Cl Cl 0.1484 0.1585 'International Tables Vol C Tables 4.2.6.8 and 6.1.1.4'

loop_
_geom_angle_atom_site_label_1
_geom_angle_atom_site_label_2
_geom_angle_atom_site_label_3
_geom_angle
N00A Cu01 N009 90.58(7)
N00A Cu01 N00B 89.79(7)
N009 Cu01 N00B 89.35(7)
N00A Cu01 P002 124.03(5)
N009 Cu01 P002 124.63(5)
N00B Cu01 P002 127.33(5)
C00H P002 C00G 104.48(10)
C00H P002 C00L 103.86(10)
C00G P002 C00L 104.63(10)
C00H P002 Cu01 115.94(7)
C00G P002 Cu01 111.69(7)
C00L P002 Cu01 115.04(7)
F005 P003 F00C 89.85(12)
F005 P003 F008 90.95(12)
F00C P003 F008 179.16(12)
F005 P003 F004 90.62(9)
F00C P003 F004 90.22(11)
F008 P003 F004 89.50(10)
F005 P003 F007 90.56(9)
F00C P003 F007 90.98(12)
F008 P003 F007 89.28(12)
F004 P003 F007 178.31(11)
F005 P003 F006 179.31(13)
F00C P003 F006 89.49(13)
F008 P003 F006 89.71(13)
F004 P003 F006 89.16(9)
F007 P003 F006 89.67(9)
C00F N009 C00M 118.79(19)
C00F N009 Cu01 126.22(15)
C00M N009 Cu01 114.90(14)
C00U N00A C00E 118.59(19)
C00U N00A Cu01 126.09(15)
C00E N00A Cu01 115.32(14)
C00J N00B C00W 118.2(2)
C00J N00B Cu01 115.32(15)
C00W N00B Cu01 126.45(16)
C010 C00D C00L 121.0(2)
C010 C00D H00D 119.5
C00L C00D H00D 119.5
N00A C00E C00Y 121.7(2)
N00A C00E C00I 117.48(18)
C00Y C00E C00I 120.8(2)
N009 C00F C015 123.1(2)
N009 C00F H00F 118.4
C015 C00F H00F 118.4
C00Q C00G C00K 119.6(2)
C00Q C00G P002 120.16(17)
C00K C00G P002 120.04(17)
C00P C00H C00N 119.3(2)
C00P C00H P002 120.47(16)
C00N C00H P002 120.17(16)
C00E C00I C00M 112.92(19)
C00E C00I C00J 111.83(17)
C00M C00I C00J 110.11(17)
C00E C00I H00I 107.2
C00M C00I H00I 107.2
C00J C00I H00I 107.2
N00B C00J C00V 122.4(2)
N00B C00J C00I 117.02(19)
C00V C00J C00I 120.6(2)
C012 C00K C00G 118.1(2)
C012 C00K C013 118.8(2)
C00G C00K C013 123.0(2)
C00D C00L C00O 119.3(2)
C00D C00L P002 119.56(17)
C00O C00L P002 121.10(16)
N009 C00M C011 121.4(2)
N009 C00M C00I 117.60(18)
C011 C00M C00I 121.0(2)
C00X C00N C00H 118.3(2)
C00X C00N C00R 119.3(2)
C00H C00N C00R 122.38(19)
C01B C00O C00L 118.3(2)
C01B C00O C00T 118.7(2)
C00L C00O C00T 123.0(2)
C01A C00P C00H 121.4(2)
C01A C00P H00P 119.3
C00H C00P H00P 119.3
C00S C00Q C00G 120.8(2)
C00S C00Q H00Q 119.6
C00G C00Q H00Q 119.6
C00N C00R H00A 109.5
C00N C00R H00B 109.5
H00A C00R H00B 109.5
C00N C00R H00C 109.5
H00A C00R H00C 109.5
H00B C00R H00C 109.5
C019 C00S C00Q 120.0(2)
C019 C00S H00S 120.0
C00Q C00S H00S 120.0
C00O C00T H00E 109.5
C00O C00T H00G 109.5
H00E C00T H00G 109.5
C00O C00T H00H 109.5
H00E C00T H00H 109.5
H00G C00T H00H 109.5
N00A C00U C00Z 122.8(2)
N00A C00U H00U 118.6
C00Z C00U H00U 118.6
C018 C00V C00J 118.8(2)
C018 C00V H00V 120.6
C00J C00V H00V 120.6
N00B C00W C014 122.7(2)
N00B C00W H00W 118.6
C014 C00W H00W 118.6
C017 C00X C00N 121.4(2)
C017 C00X H00X 119.3
C00N C00X H00X 119.3
C016 C00Y C00E 118.9(2)
C016 C00Y H00Y 120.5
C00E C00Y H00Y 120.5
C00U C00Z C016 118.7(2)
C00U C00Z H00Z 120.6
C016 C00Z H00Z 120.6
C01D C010 C00D 120.1(2)
C01D C010 H010 120.0
C00D C010 H010 120.0
C01C C011 C00M 119.0(2)
C01C C011 H011 120.5
C00M C011 H011 120.5
C019 C012 C00K 121.6(2)
C019 C012 H012 119.2
C00K C012 H012 119.2
C00K C013 H01A 109.5
C00K C013 H01B 109.5
H01A C013 H01B 109.5
C00K C013 H01C 109.5
H01A C013 H01C 109.5
H01B C013 H01C 109.5
C018 C014 C00W 118.5(2)
C018 C014 H014 120.7
C00W C014 H014 120.7
C00F C015 C01C 118.0(2)
C00F C015 H015 121.0
C01C C015 H015 121.0
C00Y C016 C00Z 119.3(2)
C00Y C016 H016 120.4
C00Z C016 H016 120.4
C01A C017 C00X 120.1(2)
C01A C017 H017 119.9
C00X C017 H017 119.9
C00V C018 C014 119.4(2)
C00V C018 H018 120.3
C014 C018 H018 120.3
C00S C019 C012 119.9(2)
C00S C019 H019 120.1
C012 C019 H019 120.1
C017 C01A C00P 119.4(2)
C017 C01A H01D 120.3
C00P C01A H01D 120.3
C01D C01B C00O 121.9(2)
C01D C01B H01E 119.1
C00O C01B H01E 119.1
C011 C01C C015 119.6(2)
C011 C01C H01F 120.2
C015 C01C H01F 120.2
C010 C01D C01B 119.4(2)
C010 C01D H01G 120.3
C01B C01D H01G 120.3
Cl2 C50 Cl1 111.0(3)
Cl2 C50 H50A 109.4
Cl1 C50 H50A 109.4
Cl2 C50 H50B 109.4
Cl1 C50 H50B 109.4
H50A C50 H50B 108.0
Cl3 C51 Cl4 111.9(3)
Cl3 C51 H51A 109.2
Cl4 C51 H51A 109.2
Cl3 C51 H51B 109.2
Cl4 C51 H51B 109.2
H51A C51 H51B 107.9

loop_
_geom_bond_atom_site_label_1
_geom_bond_atom_site_label_2
_geom_bond_distance
Cu01 N00A 2.0600(18)
Cu01 N009 2.0754(18)
Cu01 N00B 2.0794(19)
Cu01 P002 2.1668(6)
P002 C00H 1.831(2)
P002 C00G 1.836(2)
P002 C00L 1.839(2)
P003 F005 1.5868(17)
P003 F00C 1.590(2)
P003 F008 1.596(2)
P003 F004 1.6014(16)
P003 F007 1.6036(17)
P003 F006 1.6162(18)
N009 C00F 1.341(3)
N009 C00M 1.348(3)
N00A C00U 1.345(3)
N00A C00E 1.347(3)
N00B C00J 1.345(3)
N00B C00W 1.347(3)
C00D C010 1.391(3)
C00D C00L 1.405(3)
C00D H00D 0.9500
C00E C00Y 1.396(3)
C00E C00I 1.518(3)
C00F C015 1.378(3)
C00F H00F 0.9500
C00G C00Q 1.397(3)
C00G C00K 1.413(3)
C00H C00P 1.397(3)
C00H C00N 1.413(3)
C00I C00M 1.518(3)
C00I C00J 1.527(3)
C00I H00I 1.0000
C00J C00V 1.389(3)
C00K C012 1.402(3)
C00K C013 1.504(3)
C00L C00O 1.410(3)
C00M C011 1.392(3)
C00N C00X 1.398(3)
C00N C00R 1.506(3)
C00O C01B 1.399(4)
C00O C00T 1.508(3)
C00P C01A 1.390(3)
C00P H00P 0.9500
C00Q C00S 1.392(3)
C00Q H00Q 0.9500
C00R H00A 0.9800
C00R H00B 0.9800
C00R H00C 0.9800
C00S C019 1.378(4)
C00S H00S 0.9500
C00T H00E 0.9800
C00T H00G 0.9800
C00T H00H 0.9800
C00U C00Z 1.380(3)
C00U H00U 0.9500
C00V C018 1.382(4)
C00V H00V 0.9500
C00W C014 1.385(4)
C00W H00W 0.9500
C00X C017 1.392(4)
C00X H00X 0.9500
C00Y C016 1.385(4)
C00Y H00Y 0.9500
C00Z C016 1.385(4)
C00Z H00Z 0.9500
C010 C01D 1.379(4)
C010 H010 0.9500
C011 C01C 1.382(4)
C011 H011 0.9500
C012 C019 1.388(4)
C012 H012 0.9500
C013 H01A 0.9800
C013 H01B 0.9800
C013 H01C 0.9800
C014 C018 1.385(4)
C014 H014 0.9500
C015 C01C 1.387(4)
C015 H015 0.9500
C016 H016 0.9500
C017 C01A 1.379(4)
C017 H017 0.9500
C018 H018 0.9500
C019 H019 0.9500
C01A H01D 0.9500
C01B C01D 1.398(4)
C01B H01E 0.9500
C01C H01F 0.9500
C01D H01G 0.9500
C50 Cl2 1.770(2)
C50 Cl1 1.770(2)
C50 H50A 0.9900
C50 H50B 0.9900
C51 Cl3 1.770(2)
C51 Cl4 1.771(2)
C51 H51A 0.9900
C51 H51B 0.9900

loop_
_geom_torsion_atom_site_label_1
_geom_torsion_atom_site_label_2
_geom_torsion_atom_site_label_3
_geom_torsion_atom_site_label_4
_geom_torsion
C00U N00A C00E C00Y -0.2(3)
Cu01 N00A C00E C00Y 179.72(17)
C00U N00A C00E C00I -179.6(2)
Cu01 N00A C00E C00I 0.3(3)
C00M N009 C00F C015 -0.4(3)
Cu01 N009 C00F C015 175.97(18)
C00H P002 C00G C00Q 110.64(18)
C00L P002 C00G C00Q 1.79(19)
Cu01 P002 C00G C00Q -123.28(16)
C00H P002 C00G C00K -74.05(19)
C00L P002 C00G C00K 177.10(17)
Cu01 P002 C00G C00K 52.03(18)
C00G P002 C00H C00P -10.8(2)
C00L P002 C00H C00P 98.6(2)
Cu01 P002 C00H C00P -134.15(18)
C00G P002 C00H C00N 167.24(18)
C00L P002 C00H C00N -83.3(2)
Cu01 P002 C00H C00N 43.9(2)
N00A C00E C00I C00M -62.2(3)
C00Y C00E C00I C00M 118.4(2)
N00A C00E C00I C00J 62.7(3)
C00Y C00E C00I C00J -116.7(2)
C00W N00B C00J C00V 0.6(3)
Cu01 N00B C00J C00V 177.75(17)
C00W N00B C00J C00I -177.71(19)
Cu01 N00B C00J C00I -0.6(2)
C00E C00I C00J N00B -62.2(2)
C00M C00I C00J N00B 64.2(2)
C00E C00I C00J C00V 119.5(2)
C00M C00I C00J C00V -114.1(2)
C00Q C00G C00K C012 1.6(3)
P002 C00G C00K C012 -173.78(16)
C00Q C00G C00K C013 -178.0(2)
P002 C00G C00K C013 6.6(3)
C010 C00D C00L C00O -0.3(3)
C010 C00D C00L P002 178.23(17)
C00H P002 C00L C00D -3.37(19)
C00G P002 C00L C00D 105.94(18)
Cu01 P002 C00L C00D -131.14(15)
C00H P002 C00L C00O 175.13(17)
C00G P002 C00L C00O -75.57(19)
Cu01 P002 C00L C00O 47.36(19)
C00F N009 C00M C011 -0.2(3)
Cu01 N009 C00M C011 -176.98(19)
C00F N009 C00M C00I 178.3(2)
Cu01 N009 C00M C00I 1.5(2)
C00E C00I C00M N009 60.8(3)
C00J C00I C00M N009 -65.0(3)
C00E C00I C00M C011 -120.7(2)
C00J C00I C00M C011 113.5(2)
C00P C00H C00N C00X 1.2(3)
P002 C00H C00N C00X -176.83(19)
C00P C00H C00N C00R -177.1(2)
P002 C00H C00N C00R 4.8(3)
C00D C00L C00O C01B -0.3(3)
P002 C00L C00O C01B -178.82(18)
C00D C00L C00O C00T -177.8(2)
P002 C00L C00O C00T 3.7(3)
C00N C00H C00P C01A -0.8(4)
P002 C00H C00P C01A 177.2(2)
C00K C00G C00Q C00S -1.7(3)
P002 C00G C00Q C00S 173.61(17)
C00G C00Q C00S C019 0.4(3)
C00E N00A C00U C00Z -0.2(3)
Cu01 N00A C00U C00Z 179.95(18)
N00B C00J C00V C018 -0.7(3)
C00I C00J C00V C018 177.6(2)
C00J N00B C00W C014 0.4(3)
Cu01 N00B C00W C014 -176.36(18)
C00H C00N C00X C017 -0.6(4)
C00R C00N C00X C017 177.8(2)
N00A C00E C00Y C016 0.6(4)
C00I C00E C00Y C016 180.0(2)
N00A C00U C00Z C016 0.1(4)
C00L C00D C010 C01D 0.7(3)
N009 C00M C011 C01C 0.7(4)
C00I C00M C011 C01C -177.8(3)
C00G C00K C012 C019 -0.1(3)
C013 C00K C012 C019 179.5(2)
N00B C00W C014 C018 -1.3(4)
N009 C00F C015 C01C 0.5(4)
C00E C00Y C016 C00Z -0.7(4)
C00U C00Z C016 C00Y 0.3(4)
C00N C00X C017 C01A -0.5(4)
C00J C00V C018 C014 -0.2(4)
C00W C014 C018 C00V 1.2(4)
C00Q C00S C019 C012 1.1(4)
C00K C012 C019 C00S -1.2(4)
C00X C017 C01A C00P 0.9(5)
C00H C00P C01A C017 -0.3(4)
C00L C00O C01B C01D 0.6(4)
C00T C00O C01B C01D 178.2(2)
C00M C011 C01C C015 -0.5(5)
C00F C015 C01C C011 0.0(4)
C00D C010 C01D C01B -0.4(4)
C00O C01B C01D C010 -0.2(4)
